data_1537100
loop_
_publ_author_name
'Roger, J.'
'Guerin, R.'
'Babizhetskyy, V.'
'Halet, J.F.'

_publ_section_title
;
 Boron-silicon solid solution: synthesis and crystal structure of a
 carbon-doped boron-rich Si B(n) (n= 30) compound
;
_journal_name_full 'Journal of Solid State Chemistry'
_journal_page_first 4167
_journal_page_last 4174
_journal_volume 177
_journal_year 2004
_chemical_formula_sum 'C3.51 B304.32 Si10.05'
_chemical_name_systematic 'Si10.05 B304.32 C3.51'
_space_group_IT_number 166
_symmetry_space_group_name_Hall '-R 3 2"'
_symmetry_space_group_name_H-M 'R -3 m :H'
_cell_angle_alpha 90
_cell_angle_beta 90
_cell_angle_gamma 120
_cell_formula_units_Z 1
_cell_length_a 11.0152
_cell_length_b 11.0152
_cell_length_c 23.8625
_cell_volume 2507.445
_citation_journal_id_ASTM JSSCBI
_cod_data_source_file Roger_JSSCBI_2004_1548.cif
_cod_data_source_block C3.51B304.32Si10.05
_cod_original_cell_volume 2507.444
_cod_database_code 1537100

loop_
_symmetry_equiv_pos_as_xyz
x,y,z
-y,x-y,z
-x+y,-x,z
y,x,-z
-x,-x+y,-z
x-y,-y,-z
-x,-y,-z
y,-x+y,-z
x-y,x,-z
-y,-x,z
x,x-y,z
-x+y,y,z
x+2/3,y+1/3,z+1/3
-y+2/3,x-y+1/3,z+1/3
-x+y+2/3,-x+1/3,z+1/3
y+2/3,x+1/3,-z+1/3
-x+2/3,-x+y+1/3,-z+1/3
x-y+2/3,-y+1/3,-z+1/3
-x+2/3,-y+1/3,-z+1/3
y+2/3,-x+y+1/3,-z+1/3
x-y+2/3,x+1/3,-z+1/3
-y+2/3,-x+1/3,z+1/3
x+2/3,x-y+1/3,z+1/3
-x+y+2/3,y+1/3,z+1/3
x+1/3,y+2/3,z+2/3
-y+1/3,x-y+2/3,z+2/3
-x+y+1/3,-x+2/3,z+2/3
y+1/3,x+2/3,-z+2/3
-x+1/3,-x+y+2/3,-z+2/3
x-y+1/3,-y+2/3,-z+2/3
-x+1/3,-y+2/3,-z+2/3
y+1/3,-x+y+2/3,-z+2/3
x-y+1/3,x+2/3,-z+2/3
-y+1/3,-x+2/3,z+2/3
x+1/3,x-y+2/3,z+2/3
-x+y+1/3,y+2/3,z+2/3

loop_
_atom_site_label
_atom_site_type_symbol
_atom_site_fract_x
_atom_site_fract_y
_atom_site_fract_z
_atom_site_occupancy
_atom_site_U_iso_or_equiv
B2 B 0.3183 0.2955 0.12841 1 0.0
B11 B 0.0565 0.113 0.32678 1 0.0
Si4 Si 0.2036 0.4072 0.1731 0.043 0.0
B8 B 0.1701 0.3402 0.02818 1 0.0
C1 C 0.1583 0 0.5 0.195 0.0
B14 B 0 0 0.3857 1 0.0
B7 B 0.1101 0.2202 0.88805 1 0.0
B10 B 0.102 0.204 0.6979 1 0.0
B4 B 0.2354 0.2514 0.34679 1 0.0
B1 B 0.1691 0.1768 0.17743 0.826 0.0
B12 B 0.0897 0.1794 0.39873 1 0.0
B3 B 0.2611 0.2173 0.41973 1 0.0
B9 B 0.1304 0.2608 0.76537 1 0.0
B5 B 0.0542 0.1084 0.94397 1 0.0
B15 B 0 0 0.5 1 0.0
Si2 Si 0 0 0.13254 0.403 0.0
B6 B 0.0858 0.1716 0.01356 1 0.0
B13 B 0.0582 0.1164 0.5542 0.755 0.0
Si3 Si 0.1077 0.2154 0.099 0.033 0.0
Si1 Si 0.1691 0.1767 0.17743 0.174 0.0
